data_4068584
loop_
_publ_author_name
'Kaufhold, Oliver'
'Flores-Figueroa, Aar\'on'
'Pape, Tania'
'Hahn, F. Ekkehardt'

_publ_section_title
;
 Template Synthesis of Ruthenium Complexes with Saturated and
 Benzannulated NH,NH-Stabilized N-Heterocyclic Carbene Ligands
;
_journal_issue 3
_journal_name_full Organometallics
_journal_page_first 896
_journal_paper_doi 10.1021/om800964n
_journal_volume 28
_journal_year 2009
_chemical_formula_sum 'C32 H37 Cl3 N2 O0.5 P Ru'
_chemical_formula_weight 696.03
_chemical_name_systematic
; 
 ? 
;
_space_group_IT_number 2
_symmetry_cell_setting triclinic
_symmetry_space_group_name_Hall '-P 1'
_symmetry_space_group_name_H-M 'P -1'
_atom_sites_solution_hydrogens geom
_atom_sites_solution_primary direct
_atom_sites_solution_secondary difmap
_audit_creation_method SHELXL-97
_cell_angle_alpha 68.867(4)
_cell_angle_beta 62.535(3)
_cell_angle_gamma 72.561(4)
_cell_formula_units_Z 2
_cell_length_a 12.202(3)
_cell_length_b 12.792(3)
_cell_length_c 12.965(3)
_cell_measurement_reflns_used 900
_cell_measurement_temperature 293(2)
_cell_measurement_theta_max 1
_cell_measurement_theta_min 22.5
_cell_volume 1652.9(7)
_computing_cell_refinement 'SAINT (Bruker AXS, 2000)'
_computing_data_collection 'SMART (Bruker AXS, 2000)'
_computing_data_reduction 'SAINT,SADABS (Bruker AXS, 2000)'
_computing_molecular_graphics
;
ORTEP3,L.J. Farrugia, J. Appl. Cryst. (1997) 30, 565
;
_computing_structure_refinement 'SHELXL-97 (Sheldrick, 1997)'
_computing_structure_solution 'SHELXS-97 (Sheldrick, 1990)'
_diffrn_ambient_temperature 293(2)
_diffrn_detector_area_resol_mean 80
_diffrn_measured_fraction_theta_full 0.992
_diffrn_measured_fraction_theta_max 0.992
_diffrn_measurement_device_type 'CCD area detector'
_diffrn_measurement_method 'Omega and Phi scans'
_diffrn_radiation_monochromator graphite
_diffrn_radiation_source 'rotating anode'
_diffrn_radiation_type MoK\a
_diffrn_radiation_wavelength 0.71073
_diffrn_reflns_av_R_equivalents 0.0788
_diffrn_reflns_av_sigmaI/netI 0.1344
_diffrn_reflns_limit_h_max 15
_diffrn_reflns_limit_h_min -15
_diffrn_reflns_limit_k_max 16
_diffrn_reflns_limit_k_min -16
_diffrn_reflns_limit_l_max 16
_diffrn_reflns_limit_l_min -16
_diffrn_reflns_number 16025
_diffrn_reflns_theta_full 27.61
_diffrn_reflns_theta_max 27.61
_diffrn_reflns_theta_min 1.73
_exptl_absorpt_coefficient_mu 0.790
_exptl_absorpt_correction_T_max 0.9844
_exptl_absorpt_correction_T_min 0.9395
_exptl_absorpt_correction_type multi-scan
_exptl_absorpt_process_details
; 
 Corrections were done with the SADABS program, utilizing the none merged
 raw data obtained from the integration process. Integration and final cell
 refinement were done with SAINT.

 SADABS reports ratio of Tmin/Tmax = 0.819374  

;
_exptl_crystal_colour orange
_exptl_crystal_density_diffrn 1.399
_exptl_crystal_density_method 'not measured'
_exptl_crystal_description 'transparent plates'
_exptl_crystal_F_000 714
_exptl_crystal_size_max 0.08
_exptl_crystal_size_mid 0.06
_exptl_crystal_size_min 0.02
_refine_diff_density_max 1.824
_refine_diff_density_min -1.146
_refine_diff_density_rms 0.127
_refine_ls_extinction_method none
_refine_ls_goodness_of_fit_ref 1.065
_refine_ls_hydrogen_treatment noref
_refine_ls_matrix_type full
_refine_ls_number_parameters 357
_refine_ls_number_reflns 7602
_refine_ls_number_restraints 0
_refine_ls_restrained_S_all 1.065
_refine_ls_R_factor_all 0.1367
_refine_ls_R_factor_gt 0.0705
_refine_ls_shift/su_max 0.000
_refine_ls_shift/su_mean 0.000
_refine_ls_structure_factor_coef Fsqd
_refine_ls_weighting_details 'calc w=1/[\s^2^(Fo^2^)+(0.0554P)^2^+0.0000P] where P=(Fo^2^+2Fc^2^)/3'
_refine_ls_weighting_scheme calc
_refine_ls_wR_factor_gt 0.1326
_refine_ls_wR_factor_ref 0.1517
_reflns_number_gt 4492
_reflns_number_total 7602
_reflns_threshold_expression >2sigma(I)
_cod_data_source_file om800964n_si_002.cif
_cod_data_source_block sad
_cod_original_cell_volume 1652.9(6)
_cod_original_sg_symbol_H-M P-1
_cod_original_formula_sum 'C32 H37 Cl3 N2 O0.50 P Ru'
_cod_database_code 4068584

loop_
_symmetry_equiv_pos_as_xyz
'x, y, z'
'-x, -y, -z'

loop_
_atom_site_label
_atom_site_type_symbol
_atom_site_fract_x
_atom_site_fract_y
_atom_site_fract_z
_atom_site_U_iso_or_equiv
_atom_site_adp_type
_atom_site_occupancy
_atom_site_symmetry_multiplicity
_atom_site_calc_flag
_atom_site_refinement_flags
_atom_site_disorder_assembly
_atom_site_disorder_group
Ru1 Ru 0.84374(5) 0.90410(4) -0.26430(5) 0.02655(15) Uani 1 1 d . . .
Cl1 Cl 0.72864(14) 0.97523(13) -0.39234(14) 0.0347(4) Uani 1 1 d . . .
Cl2 Cl 0.81558(15) 1.09729(13) -0.25792(15) 0.0383(4) Uani 1 1 d . . .
P1 P 0.67580(15) 0.77318(12) 0.26531(14) 0.0249(3) Uani 1 1 d . . .
N1 N 0.5867(5) 0.8731(4) -0.0459(4) 0.0267(11) Uani 1 1 d . . .
N2 N 0.6312(4) 0.7687(4) 0.1662(4) 0.0264(11) Uani 1 1 d . . .
H2 H 0.6833 0.7384 0.1084 0.032 Uiso 1 1 calc R . .
C1 C 0.6791(5) 0.8882(5) -0.1276(5) 0.0259(13) Uani 1 1 d . . .
C2 C 0.4887(5) 0.8217(5) 0.0630(5) 0.0272(13) Uani 1 1 d . . .
H2A H 0.4915 0.7454 0.0622 0.033 Uiso 1 1 calc R . .
H2B H 0.4080 0.8653 0.0647 0.033 Uiso 1 1 calc R . .
C3 C 0.5016(5) 0.8165(5) 0.1753(5) 0.0270(13) Uani 1 1 d . . .
H3A H 0.4797 0.8923 0.1864 0.032 Uiso 1 1 calc R . .
H3B H 0.4443 0.7697 0.2449 0.032 Uiso 1 1 calc R . .
C4 C 0.9576(6) 0.7669(5) -0.3571(6) 0.0344(15) Uani 1 1 d . . .
C5 C 1.0326(6) 0.8541(5) -0.4036(6) 0.0338(15) Uani 1 1 d . . .
H5 H 1.0694 0.8846 -0.4864 0.041 Uiso 1 1 calc R . .
C6 C 1.0508(6) 0.8932(5) -0.3279(6) 0.0353(15) Uani 1 1 d . . .
H6 H 1.1002 0.9495 -0.3609 0.042 Uiso 1 1 calc R . .
C7 C 0.9958(6) 0.8498(5) -0.1987(6) 0.0355(16) Uani 1 1 d . . .
C8 C 0.9251(6) 0.7627(5) -0.1529(6) 0.0376(16) Uani 1 1 d . . .
H8 H 0.8896 0.7323 -0.0699 0.045 Uiso 1 1 calc R . .
C9 C 0.9055(6) 0.7186(5) -0.2297(6) 0.0368(16) Uani 1 1 d . . .
H9 H 0.8597 0.6596 -0.1970 0.044 Uiso 1 1 calc R . .
C10 C 0.9407(7) 0.7240(5) -0.4415(6) 0.0421(17) Uani 1 1 d . . .
H10 H 0.9397 0.7882 -0.5112 0.051 Uiso 1 1 calc R . .
C11 C 1.0581(7) 0.6355(6) -0.4869(7) 0.058(2) Uani 1 1 d . . .
H11A H 1.1323 0.6669 -0.5148 0.086 Uiso 1 1 calc R . .
H11B H 1.0574 0.6167 -0.5519 0.086 Uiso 1 1 calc R . .
H11C H 1.0573 0.5683 -0.4222 0.086 Uiso 1 1 calc R . .
C12 C 0.8209(7) 0.6757(7) -0.3897(7) 0.058(2) Uani 1 1 d . . .
H12A H 0.8164 0.6159 -0.3178 0.088 Uiso 1 1 calc R . .
H12B H 0.8206 0.6460 -0.4478 0.088 Uiso 1 1 calc R . .
H12C H 0.7502 0.7346 -0.3709 0.088 Uiso 1 1 calc R . .
C13 C 1.0097(7) 0.8988(7) -0.1170(7) 0.054(2) Uani 1 1 d . . .
H13A H 0.9459 0.8793 -0.0375 0.081 Uiso 1 1 calc R . .
H13B H 1.0015 0.9800 -0.1473 0.081 Uiso 1 1 calc R . .
H13C H 1.0906 0.8687 -0.1139 0.081 Uiso 1 1 calc R . .
C14 C 0.8392(5) 0.7135(5) 0.2217(5) 0.0279(14) Uani 1 1 d . . .
C15 C 0.8872(6) 0.6236(5) 0.1676(5) 0.0348(15) Uani 1 1 d . . .
H15 H 0.8343 0.5909 0.1590 0.042 Uiso 1 1 calc R . .
C16 C 1.0148(6) 0.5839(5) 0.1269(6) 0.0398(17) Uani 1 1 d . . .
H16 H 1.0475 0.5245 0.0903 0.048 Uiso 1 1 calc R . .
C17 C 1.0930(7) 0.6309(6) 0.1398(6) 0.0455(18) Uani 1 1 d . . .
H17 H 1.1785 0.6040 0.1107 0.055 Uiso 1 1 calc R . .
C18 C 1.0464(7) 0.7181(6) 0.1956(7) 0.0498(19) Uani 1 1 d . . .
H18 H 1.0997 0.7480 0.2067 0.060 Uiso 1 1 calc R . .
C19 C 0.9187(6) 0.7605(5) 0.2349(6) 0.0386(16) Uani 1 1 d . . .
H19 H 0.8869 0.8207 0.2703 0.046 Uiso 1 1 calc R . .
C20 C 0.6569(5) 0.9197(5) 0.2608(5) 0.0272(13) Uani 1 1 d . . .
C21 C 0.6709(6) 1.0021(5) 0.1512(5) 0.0303(14) Uani 1 1 d . . .
H21 H 0.6861 0.9815 0.0834 0.036 Uiso 1 1 calc R . .
C22 C 0.6619(6) 1.1153(5) 0.1451(7) 0.0432(18) Uani 1 1 d . . .
H22 H 0.6696 1.1708 0.0731 0.052 Uiso 1 1 calc R . .
C23 C 0.6415(6) 1.1450(5) 0.2451(6) 0.0419(18) Uani 1 1 d . . .
H23 H 0.6348 1.2208 0.2404 0.050 Uiso 1 1 calc R . .
C24 C 0.6308(6) 1.0625(5) 0.3537(6) 0.0375(16) Uani 1 1 d . . .
H24 H 0.6190 1.0830 0.4205 0.045 Uiso 1 1 calc R . .
C25 C 0.6379(5) 0.9497(5) 0.3614(5) 0.0306(14) Uani 1 1 d . . .
H25 H 0.6298 0.8944 0.4335 0.037 Uiso 1 1 calc R . .
C26 C 0.5856(6) 0.6982(5) 0.4152(5) 0.0275(13) Uani 1 1 d . . .
C27 C 0.4581(6) 0.7363(5) 0.4681(5) 0.0338(15) Uani 1 1 d . . .
H27 H 0.4216 0.8039 0.4289 0.041 Uiso 1 1 calc R . .
C28 C 0.3845(7) 0.6732(6) 0.5803(6) 0.0415(17) Uani 1 1 d . . .
H28 H 0.2986 0.6969 0.6145 0.050 Uiso 1 1 calc R . .
C29 C 0.4406(8) 0.5752(6) 0.6402(6) 0.050(2) Uani 1 1 d . . .
H29 H 0.3921 0.5343 0.7158 0.060 Uiso 1 1 calc R . .
C30 C 0.5663(8) 0.5375(6) 0.5898(6) 0.0489(19) Uani 1 1 d . . .
H30 H 0.6024 0.4716 0.6314 0.059 Uiso 1 1 calc R . .
C31 C 0.6407(7) 0.5974(5) 0.4760(6) 0.0356(16) Uani 1 1 d . . .
H31 H 0.7258 0.5709 0.4410 0.043 Uiso 1 1 calc R . .
Cl3 Cl 0.70983(15) 0.56957(12) 0.04874(13) 0.0339(4) Uani 1 1 d . . .
C41 C 0.4635(13) 0.5338(11) 0.0364(13) 0.0453(17) Uiso 0.50 1 d P A -1
H41A H 0.5458 0.5548 0.0022 0.054 Uiso 0.50 1 calc PR A -1
H41B H 0.4477 0.5340 -0.0305 0.054 Uiso 0.50 1 calc PR A -1
C42 C 0.4715(13) 0.4260(11) 0.1031(12) 0.0453(17) Uiso 0.50 1 d P A -1
H42A H 0.5490 0.3828 0.0614 0.068 Uiso 0.50 1 calc PR A -1
H42B H 0.4028 0.3938 0.1167 0.068 Uiso 0.50 1 calc PR A -1
H42C H 0.4686 0.4241 0.1791 0.068 Uiso 0.50 1 calc PR A -1
O41 O 0.3887(9) 0.6100(8) 0.0787(8) 0.0453(17) Uiso 0.50 1 d P A -1
H41 H 0.3176 0.6022 0.0951 0.068 Uiso 0.50 1 calc PR A -1

loop_
_atom_site_aniso_label
_atom_site_aniso_U_11
_atom_site_aniso_U_22
_atom_site_aniso_U_33
_atom_site_aniso_U_23
_atom_site_aniso_U_13
_atom_site_aniso_U_12
Ru1 0.0255(3) 0.0253(3) 0.0200(3) -0.00393(19) -0.0048(2) -0.00155(19)
Cl1 0.0354(9) 0.0363(8) 0.0275(8) -0.0049(7) -0.0140(7) -0.0009(7)
Cl2 0.0340(9) 0.0321(8) 0.0418(10) -0.0160(7) -0.0051(8) -0.0049(7)
P1 0.0300(9) 0.0207(7) 0.0227(8) -0.0088(6) -0.0101(7) 0.0012(6)
N1 0.030(3) 0.026(3) 0.019(3) -0.005(2) -0.009(2) 0.001(2)
N2 0.026(3) 0.025(3) 0.024(3) -0.014(2) -0.004(2) 0.003(2)
C1 0.027(3) 0.026(3) 0.024(3) -0.005(2) -0.015(3) 0.001(3)
C2 0.027(3) 0.030(3) 0.025(3) -0.010(3) -0.008(3) -0.004(3)
C3 0.030(3) 0.028(3) 0.021(3) -0.010(2) -0.008(3) -0.002(3)
C4 0.037(4) 0.027(3) 0.027(4) -0.007(3) -0.006(3) 0.001(3)
C5 0.030(4) 0.032(3) 0.024(3) -0.003(3) -0.006(3) 0.001(3)
C6 0.028(3) 0.039(4) 0.029(4) -0.002(3) -0.009(3) -0.003(3)
C7 0.023(3) 0.042(4) 0.035(4) -0.005(3) -0.013(3) 0.001(3)
C8 0.033(4) 0.041(4) 0.022(3) 0.002(3) -0.010(3) 0.003(3)
C9 0.036(4) 0.020(3) 0.035(4) 0.001(3) -0.011(3) 0.007(3)
C10 0.057(5) 0.028(3) 0.038(4) -0.010(3) -0.020(4) 0.002(3)
C11 0.064(5) 0.053(5) 0.053(5) -0.030(4) -0.016(4) 0.002(4)
C12 0.065(6) 0.051(5) 0.066(6) -0.019(4) -0.028(5) -0.011(4)
C13 0.040(4) 0.081(6) 0.047(5) -0.019(4) -0.020(4) -0.009(4)
C14 0.031(3) 0.021(3) 0.030(3) -0.009(2) -0.015(3) 0.005(2)
C15 0.047(4) 0.026(3) 0.033(4) -0.014(3) -0.019(3) 0.004(3)
C16 0.043(4) 0.030(3) 0.037(4) -0.015(3) -0.015(3) 0.012(3)
C17 0.033(4) 0.045(4) 0.052(5) -0.020(4) -0.015(3) 0.011(3)
C18 0.041(4) 0.054(5) 0.064(5) -0.017(4) -0.030(4) -0.003(4)
C19 0.044(4) 0.034(4) 0.041(4) -0.017(3) -0.020(3) 0.006(3)
C20 0.026(3) 0.024(3) 0.026(3) -0.011(2) -0.008(3) 0.004(2)
C21 0.039(4) 0.027(3) 0.028(3) -0.010(3) -0.016(3) -0.001(3)
C22 0.053(5) 0.025(3) 0.059(5) -0.001(3) -0.036(4) -0.005(3)
C23 0.059(5) 0.023(3) 0.057(5) -0.015(3) -0.036(4) 0.003(3)
C24 0.038(4) 0.031(3) 0.045(4) -0.026(3) -0.013(3) 0.005(3)
C25 0.033(4) 0.025(3) 0.026(3) -0.008(3) -0.008(3) 0.002(3)
C26 0.040(4) 0.023(3) 0.023(3) -0.008(2) -0.013(3) -0.006(3)
C27 0.044(4) 0.032(3) 0.024(3) -0.013(3) -0.008(3) -0.006(3)
C28 0.048(4) 0.045(4) 0.032(4) -0.019(3) -0.005(3) -0.013(3)
C29 0.076(6) 0.040(4) 0.031(4) -0.004(3) -0.011(4) -0.026(4)
C30 0.078(6) 0.035(4) 0.040(4) -0.002(3) -0.032(4) -0.013(4)
C31 0.053(4) 0.025(3) 0.034(4) -0.011(3) -0.023(3) 0.000(3)
Cl3 0.0431(9) 0.0268(8) 0.0289(9) -0.0117(6) -0.0091(7) -0.0052(7)

loop_
_atom_type_symbol
_atom_type_description
_atom_type_scat_dispersion_real
_atom_type_scat_dispersion_imag
_atom_type_scat_source
C C 0.0033 0.0016 'International Tables Vol C Tables 4.2.6.8 and 6.1.1.4'
H H 0.0000 0.0000 'International Tables Vol C Tables 4.2.6.8 and 6.1.1.4'
N N 0.0061 0.0033 'International Tables Vol C Tables 4.2.6.8 and 6.1.1.4'
O O 0.0106 0.0060 'International Tables Vol C Tables 4.2.6.8 and 6.1.1.4'
P P 0.1023 0.0942 'International Tables Vol C Tables 4.2.6.8 and 6.1.1.4'
Cl Cl 0.1484 0.1585 'International Tables Vol C Tables 4.2.6.8 and 6.1.1.4'
Ru Ru -1.2594 0.8363 'International Tables Vol C Tables 4.2.6.8 and 6.1.1.4'

loop_
_geom_angle_atom_site_label_1
_geom_angle_atom_site_label_2
_geom_angle_atom_site_label_3
_geom_angle
C1 Ru1 C8 87.7(2)
C1 Ru1 C9 92.7(2)
C8 Ru1 C9 38.4(2)
C1 Ru1 C7 110.7(2)
C8 Ru1 C7 37.3(2)
C9 Ru1 C7 68.5(3)
C1 Ru1 C4 122.6(2)
C8 Ru1 C4 68.3(2)
C9 Ru1 C4 37.6(2)
C7 Ru1 C4 80.8(2)
C1 Ru1 C6 148.3(2)
C8 Ru1 C6 66.7(2)
C9 Ru1 C6 78.9(2)
C7 Ru1 C6 37.7(2)
C4 Ru1 C6 66.3(2)
C1 Ru1 C5 159.2(2)
C8 Ru1 C5 78.8(2)
C9 Ru1 C5 66.9(2)
C7 Ru1 C5 66.9(2)
C4 Ru1 C5 37.3(2)
C6 Ru1 C5 35.5(2)
C1 Ru1 Cl2 89.01(17)
C8 Ru1 Cl2 121.3(2)
C9 Ru1 Cl2 159.45(19)
C7 Ru1 Cl2 91.78(18)
C4 Ru1 Cl2 148.23(17)
C6 Ru1 Cl2 89.00(18)
C5 Ru1 Cl2 111.55(17)
C1 Ru1 Cl1 86.10(17)
C8 Ru1 Cl1 150.0(2)
C9 Ru1 Cl1 112.68(19)
C7 Ru1 Cl1 163.17(17)
C4 Ru1 Cl1 90.66(17)
C6 Ru1 Cl1 125.44(16)
C5 Ru1 Cl1 97.64(17)
Cl2 Ru1 Cl1 87.87(6)
N2 P1 C26 112.0(3)
N2 P1 C14 107.8(3)
C26 P1 C14 110.8(3)
N2 P1 C20 108.3(3)
C26 P1 C20 109.0(3)
C14 P1 C20 108.8(3)
C1 N1 C2 163.8(5)
C3 N2 P1 120.4(4)
N1 C1 Ru1 176.2(5)
N1 C2 C3 112.1(5)
N2 C3 C2 110.8(4)
C9 C4 C5 118.4(6)
C9 C4 C10 121.3(6)
C5 C4 C10 120.2(6)
C9 C4 Ru1 70.3(3)
C5 C4 Ru1 72.3(3)
C10 C4 Ru1 131.5(4)
C6 C5 C4 121.1(6)
C6 C5 Ru1 71.7(4)
C4 C5 Ru1 70.4(3)
C5 C6 C7 122.1(6)
C5 C6 Ru1 72.7(4)
C7 C6 Ru1 70.0(3)
C8 C7 C6 117.1(6)
C8 C7 C13 121.6(6)
C6 C7 C13 121.3(6)
C8 C7 Ru1 69.6(3)
C6 C7 Ru1 72.2(4)
C13 C7 Ru1 126.8(5)
C7 C8 C9 122.3(6)
C7 C8 Ru1 73.1(4)
C9 C8 Ru1 72.2(3)
C4 C9 C8 119.0(6)
C4 C9 Ru1 72.1(3)
C8 C9 Ru1 69.4(3)
C4 C10 C12 115.2(6)
C4 C10 C11 107.6(6)
C12 C10 C11 111.4(6)
C19 C14 C15 119.9(6)
C19 C14 P1 120.2(4)
C15 C14 P1 119.8(5)
C16 C15 C14 119.0(6)
C17 C16 C15 120.9(6)
C16 C17 C18 120.7(7)
C17 C18 C19 119.2(7)
C14 C19 C18 120.3(6)
C25 C20 C21 120.5(5)
C25 C20 P1 120.8(4)
C21 C20 P1 118.5(4)
C22 C21 C20 119.2(6)
C23 C22 C21 120.2(6)
C22 C23 C24 120.7(6)
C25 C24 C23 119.6(6)
C20 C25 C24 119.7(6)
C27 C26 C31 119.7(6)
C27 C26 P1 119.4(4)
C31 C26 P1 120.7(5)
C26 C27 C28 120.1(6)
C29 C28 C27 119.4(7)
C30 C29 C28 121.0(7)
C29 C30 C31 120.4(7)
C30 C31 C26 119.3(6)
O41 C41 C42 121.9(14)

loop_
_geom_bond_atom_site_label_1
_geom_bond_atom_site_label_2
_geom_bond_distance
Ru1 C1 1.980(6)
Ru1 C8 2.169(6)
Ru1 C9 2.208(6)
Ru1 C7 2.214(6)
Ru1 C4 2.230(6)
Ru1 C6 2.244(6)
Ru1 C5 2.256(6)
Ru1 Cl2 2.4174(17)
Ru1 Cl1 2.4189(16)
P1 N2 1.633(5)
P1 C26 1.796(6)
P1 C14 1.799(6)
P1 C20 1.801(6)
N1 C1 1.145(7)
N1 C2 1.449(7)
N2 C3 1.479(7)
C2 C3 1.512(8)
C4 C9 1.430(8)
C4 C5 1.436(8)
C4 C10 1.499(9)
C5 C6 1.373(9)
C6 C7 1.442(8)
C7 C8 1.401(9)
C7 C13 1.502(9)
C8 C9 1.439(9)
C10 C12 1.519(10)
C10 C11 1.553(9)
C14 C19 1.382(8)
C14 C15 1.399(8)
C15 C16 1.386(8)
C16 C17 1.364(9)
C17 C18 1.383(10)
C18 C19 1.394(9)
C20 C25 1.388(8)
C20 C21 1.401(8)
C21 C22 1.394(8)
C22 C23 1.374(9)
C23 C24 1.399(9)
C24 C25 1.389(8)
C26 C27 1.390(8)
C26 C31 1.404(8)
C27 C28 1.399(8)
C28 C29 1.385(10)
C29 C30 1.367(10)
C30 C31 1.398(9)
C41 O41 1.214(15)
C41 C42 1.341(18)
